data_7227433
loop_
_publ_author_name
'Lee, Jae Hwa'
'Park, Sungbin'
'Jeoung, Sungeun'
'Moon, Hoi Ri'

_publ_section_title
;
 Single-crystal-to-single-crystal transformation of a coordination polymer
 from 2D to 3D by [2+2] photodimerization assisted with a coexisting
 flexible ligand
;
_journal_name_full CrystEngComm
_journal_paper_doi 10.1039/C6CE02652D
_journal_year 2017
_chemical_formula_moiety 'C32 H32 N2 Ni O5'
_chemical_formula_sum 'C32 H32 N2 Ni O5'
_chemical_formula_weight 583.30
_space_group_crystal_system monoclinic
_space_group_IT_number 14
_space_group_name_Hall '-P 2yn'
_space_group_name_H-M_alt 'P 1 21/n 1'
_symmetry_space_group_name_Hall '-P 2yn'
_symmetry_space_group_name_H-M 'P 1 21/n 1'
_atom_sites_solution_hydrogens mixed
_audit_creation_method SHELXL-2014/7
_audit_update_record
;
2016-12-27 deposited with the CCDC.
2017-01-16 downloaded from the CCDC.
;
_cell_angle_alpha 90
_cell_angle_beta 115.53(3)
_cell_angle_gamma 90
_cell_formula_units_Z 4
_cell_length_a 18.788(4)
_cell_length_b 8.4300(17)
_cell_length_c 18.868(4)
_cell_measurement_reflns_used 67052
_cell_measurement_temperature 100(2)
_cell_measurement_theta_max 33.355
_cell_measurement_theta_min 1.797
_cell_volume 2696.6(12)
_computing_cell_refinement HKL3000
_computing_data_collection 'PAL ADSC Quantum-210 ADX Program'
_computing_data_reduction HKL3000
_computing_molecular_graphics ORTEP
_computing_publication_material CIFTAB
_computing_structure_refinement SHELXL
_computing_structure_solution SHELXT
_diffrn_ambient_temperature 100(2)
_diffrn_measured_fraction_theta_full 0.997
_diffrn_measured_fraction_theta_max 0.842
_diffrn_measurement_device_type 'ADSC Q210 CCD area detector'
_diffrn_measurement_method 'omega scan'
_diffrn_radiation_type synchrotron
_diffrn_radiation_wavelength 0.630
_diffrn_reflns_av_R_equivalents 0.0660
_diffrn_reflns_av_unetI/netI 0.0693
_diffrn_reflns_Laue_measured_fraction_full 0.997
_diffrn_reflns_Laue_measured_fraction_max 0.842
_diffrn_reflns_limit_h_max 32
_diffrn_reflns_limit_h_min -32
_diffrn_reflns_limit_k_max 14
_diffrn_reflns_limit_k_min -14
_diffrn_reflns_limit_l_max 32
_diffrn_reflns_limit_l_min -32
_diffrn_reflns_number 40553
_diffrn_reflns_point_group_measured_fraction_full 0.997
_diffrn_reflns_point_group_measured_fraction_max 0.842
_diffrn_reflns_theta_full 22.210
_diffrn_reflns_theta_max 33.355
_diffrn_reflns_theta_min 1.797
_diffrn_source 'PLSII 2D bending magnet'
_exptl_absorpt_coefficient_mu 0.552
_exptl_absorpt_correction_T_max 0.971
_exptl_absorpt_correction_T_min 0.925
_exptl_absorpt_correction_type multi-scan
_exptl_absorpt_process_details HKL3000
_exptl_crystal_colour green
_exptl_crystal_density_diffrn 1.437
_exptl_crystal_description block
_exptl_crystal_F_000 1224
_exptl_crystal_size_max 0.143
_exptl_crystal_size_mid 0.070
_exptl_crystal_size_min 0.054
_refine_diff_density_max 0.677
_refine_diff_density_min -1.299
_refine_diff_density_rms 0.106
_refine_ls_extinction_method none
_refine_ls_goodness_of_fit_ref 0.975
_refine_ls_hydrogen_treatment mixed
_refine_ls_matrix_type full
_refine_ls_number_parameters 369
_refine_ls_number_reflns 12624
_refine_ls_number_restraints 0
_refine_ls_restrained_S_all 0.975
_refine_ls_R_factor_all 0.0683
_refine_ls_R_factor_gt 0.0406
_refine_ls_shift/su_max 0.002
_refine_ls_shift/su_mean 0.000
_refine_ls_structure_factor_coef Fsqd
_refine_ls_weighting_details 'w=1/[\s^2^(Fo^2^)+(0.0632P)^2^] where P=(Fo^2^+2Fc^2^)/3'
_refine_ls_weighting_scheme calc
_refine_ls_wR_factor_gt 0.1008
_refine_ls_wR_factor_ref 0.1107
_reflns_Friedel_coverage 0.000
_reflns_number_gt 8878
_reflns_number_total 12624
_reflns_threshold_expression 'I > 2\s(I)'
_cod_data_source_file c6ce02652d2.cif
_cod_data_source_block NiC4DCsty
_cod_depositor_comments
;
The following automatic conversions were performed:

'_exptl_absorpt_correction_type' value 'Multi-scan' changed to
'multi-scan' according to
/usr/data/users/saulius/crontab/automatic-downloads/rss-feeds/RSC/lib/dictionaries/cif_core.dic
dictionary named 'cif_core.dic' version 2.4.2 from 2011-04-26.

Automatic conversion script
Id: cif_fix_values 4268 2015-11-12 08:31:59Z antanas 
;
_cod_original_cell_volume 2696.6(11)
_cod_database_code 7227433
_shelx_shelxl_version_number 2014/7
_shelx_space_group_comment
;
The symmetry employed for this shelxl refinement is uniquely defined
by the following loop, which should always be used as a source of
symmetry information in preference to the above space-group names.
They are only intended as comments.
;

loop_
_space_group_symop_operation_xyz
'x, y, z'
'-x+1/2, y+1/2, -z+1/2'
'-x, -y, -z'
'x-1/2, -y-1/2, z-1/2'

loop_
_atom_site_label
_atom_site_type_symbol
_atom_site_fract_x
_atom_site_fract_y
_atom_site_fract_z
_atom_site_U_iso_or_equiv
_atom_site_adp_type
_atom_site_occupancy
_atom_site_site_symmetry_order
_atom_site_calc_flag
_atom_site_refinement_flags_posn
_atom_site_refinement_flags_adp
Ni1 Ni 0.33660(2) 0.73173(2) 0.28373(2) 0.00625(4) Uani 1 1 d . .
O1 O 0.35984(6) 0.96933(11) 0.28848(5) 0.01088(16) Uani 1 1 d . .
H1 H 0.3297(15) 1.044(3) 0.2948(14) 0.056(8) Uiso 1 1 d . .
H2 H 0.4104(16) 0.983(3) 0.3240(15) 0.056(8) Uiso 1 1 d . .
O2 O 0.30996(5) 0.49260(10) 0.26961(5) 0.01079(16) Uani 1 1 d . .
O3 O 0.28308(5) 0.24663(10) 0.29043(5) 0.00863(15) Uani 1 1 d . .
O4 O 0.54313(5) 0.30176(11) 0.64478(5) 0.01229(17) Uani 1 1 d . .
O5 O 0.48887(6) 0.05977(13) 0.62636(7) 0.0221(2) Uani 1 1 d . .
C1 C 0.32982(7) 0.36348(13) 0.30480(6) 0.00717(18) Uani 1 1 d . .
C2 C 0.41350(7) 0.33515(16) 0.36499(7) 0.0123(2) Uani 1 1 d . .
H2A H 0.4411 0.4385 0.3793 0.015 Uiso 1 1 calc R U
H2B H 0.4408 0.2697 0.3407 0.015 Uiso 1 1 calc R U
C3 C 0.42099(8) 0.25229(15) 0.44071(7) 0.0139(2) Uani 1 1 d . .
H3A H 0.3847 0.1603 0.4266 0.017 Uiso 1 1 calc R U
H3B H 0.4755 0.2119 0.4698 0.017 Uiso 1 1 calc R U
C4 C 0.40184(8) 0.36362(16) 0.49369(8) 0.0164(2) Uani 1 1 d . .
H4A H 0.3484 0.4082 0.4637 0.020 Uiso 1 1 calc R U
H4B H 0.4398 0.4529 0.5098 0.020 Uiso 1 1 calc R U
C5 C 0.40517(8) 0.28028(18) 0.56741(8) 0.0161(2) Uani 1 1 d . .
H5A H 0.3926 0.3581 0.5997 0.019 Uiso 1 1 calc R U
H5B H 0.3645 0.1961 0.5514 0.019 Uiso 1 1 calc R U
C6 C 0.48505(7) 0.20731(16) 0.61674(7) 0.0123(2) Uani 1 1 d . .
N1 N 0.35506(6) 0.71786(12) 0.18168(6) 0.00918(17) Uani 1 1 d . .
C7 C 0.41709(8) 0.78479(16) 0.17565(7) 0.0130(2) Uani 1 1 d . .
H7 H 0.4524 0.8471 0.2182 0.016 Uiso 1 1 calc R U
C8 C 0.30496(8) 0.63326(16) 0.12029(7) 0.0130(2) Uani 1 1 d . .
H8 H 0.2605 0.5861 0.1234 0.016 Uiso 1 1 calc R U
C9 C 0.43194(8) 0.76713(17) 0.11028(7) 0.0144(2) Uani 1 1 d . .
H9 H 0.4767 0.8164 0.1087 0.017 Uiso 1 1 calc R U
C10 C 0.31533(8) 0.61169(17) 0.05254(8) 0.0153(2) Uani 1 1 d . .
H10 H 0.2777 0.5526 0.0100 0.018 Uiso 1 1 calc R U
C11 C 0.38097(7) 0.67674(16) 0.04669(7) 0.0122(2) Uani 1 1 d . .
C12 C 0.39284(8) 0.64424(17) -0.02355(7) 0.0154(2) Uani 1 1 d . .
H12 H 0.3503 0.5957 -0.0663 0.018 Uiso 1 1 calc R U
C13 C 0.45769(8) 0.67607(17) -0.03359(7) 0.0152(2) Uani 1 1 d . .
H13 H 0.5004 0.7253 0.0088 0.018 Uiso 1 1 calc R U
C14 C 0.46837(8) 0.64128(16) -0.10451(7) 0.0145(2) Uani 1 1 d . .
C15 C 0.53596(9) 0.6949(2) -0.11008(8) 0.0215(3) Uani 1 1 d . .
H15 H 0.5746 0.7524 -0.0676 0.026 Uiso 1 1 calc R U
C16 C 0.41360(9) 0.55375(18) -0.16726(8) 0.0185(3) Uani 1 1 d . .
H16 H 0.3677 0.5136 -0.1644 0.022 Uiso 1 1 calc R U
C17 C 0.54787(9) 0.6654(2) -0.17706(9) 0.0247(3) Uani 1 1 d . .
H17 H 0.5939 0.7043 -0.1802 0.030 Uiso 1 1 calc R U
C18 C 0.42556(10) 0.5249(2) -0.23369(9) 0.0234(3) Uani 1 1 d . .
H18 H 0.3874 0.4668 -0.2762 0.028 Uiso 1 1 calc R U
C19 C 0.49290(10) 0.5801(2) -0.23854(9) 0.0227(3) Uani 1 1 d . .
H19 H 0.5010 0.5592 -0.2840 0.027 Uiso 1 1 calc R U
N2 N 0.31212(6) 0.73238(12) 0.38288(6) 0.00937(17) Uani 1 1 d . .
C20 C 0.25127(7) 0.64682(15) 0.38214(7) 0.0112(2) Uani 1 1 d . .
H20 H 0.2186 0.5922 0.3353 0.013 Uiso 1 1 calc R U
C21 C 0.35700(7) 0.80901(15) 0.44947(7) 0.0112(2) Uani 1 1 d . .
H21 H 0.4000 0.8705 0.4509 0.013 Uiso 1 1 calc R U
C22 C 0.23406(7) 0.63453(15) 0.44619(7) 0.0119(2) Uani 1 1 d . .
H22 H 0.1905 0.5722 0.4427 0.014 Uiso 1 1 calc R U
C23 C 0.34398(8) 0.80319(15) 0.51674(7) 0.0124(2) Uani 1 1 d . .
H23 H 0.3777 0.8593 0.5626 0.015 Uiso 1 1 calc R U
C24 C 0.28074(8) 0.71388(15) 0.51624(7) 0.0114(2) Uani 1 1 d . .
C25 C 0.26535(8) 0.70910(16) 0.58617(7) 0.0140(2) Uani 1 1 d . .
H25 H 0.2990 0.7696 0.6304 0.017 Uiso 1 1 calc R U
C26 C 0.20761(8) 0.62623(16) 0.59248(7) 0.0140(2) Uani 1 1 d . .
H26 H 0.1751 0.5645 0.5482 0.017 Uiso 1 1 calc R U
C27 C 0.18899(8) 0.62033(16) 0.66063(7) 0.0136(2) Uani 1 1 d . .
C28 C 0.12931(9) 0.51716(17) 0.65768(8) 0.0169(2) Uani 1 1 d . .
H28 H 0.1020 0.4547 0.6120 0.020 Uiso 1 1 calc R U
C29 C 0.22750(9) 0.71312(18) 0.72771(8) 0.0187(3) Uani 1 1 d . .
H29 H 0.2674 0.7854 0.7305 0.022 Uiso 1 1 calc R U
C30 C 0.10923(9) 0.50444(18) 0.72066(9) 0.0192(3) Uani 1 1 d . .
H30 H 0.0689 0.4334 0.7179 0.023 Uiso 1 1 calc R U
C31 C 0.20776(10) 0.7003(2) 0.79058(8) 0.0221(3) Uani 1 1 d . .
H31 H 0.2348 0.7630 0.8363 0.027 Uiso 1 1 calc R U
C32 C 0.14855(9) 0.59620(19) 0.78713(8) 0.0205(3) Uani 1 1 d . .
H32 H 0.1353 0.5883 0.8302 0.025 Uiso 1 1 calc R U

loop_
_atom_site_aniso_label
_atom_site_aniso_U_11
_atom_site_aniso_U_22
_atom_site_aniso_U_33
_atom_site_aniso_U_23
_atom_site_aniso_U_13
_atom_site_aniso_U_12
Ni1 0.00753(7) 0.00559(6) 0.00636(6) 0.00069(5) 0.00369(5) 0.00013(5)
O1 0.0088(4) 0.0079(4) 0.0145(4) 0.0000(3) 0.0037(3) 0.0001(3)
O2 0.0129(4) 0.0059(3) 0.0133(4) 0.0010(3) 0.0054(3) -0.0007(3)
O3 0.0071(3) 0.0078(4) 0.0095(4) -0.0003(3) 0.0022(3) -0.0012(3)
O4 0.0088(4) 0.0146(4) 0.0115(4) 0.0028(3) 0.0025(3) 0.0015(3)
O5 0.0132(5) 0.0164(5) 0.0289(6) -0.0008(4) 0.0019(4) -0.0033(4)
C1 0.0085(5) 0.0087(5) 0.0063(4) -0.0011(3) 0.0051(4) -0.0008(4)
C2 0.0116(5) 0.0159(6) 0.0101(5) -0.0005(4) 0.0052(4) -0.0044(4)
C3 0.0151(6) 0.0154(6) 0.0092(5) 0.0011(4) 0.0033(4) 0.0016(4)
C4 0.0170(6) 0.0183(6) 0.0116(5) 0.0018(4) 0.0041(5) 0.0050(5)
C5 0.0101(5) 0.0265(7) 0.0115(5) 0.0019(5) 0.0046(4) 0.0021(5)
C6 0.0091(5) 0.0206(6) 0.0071(5) 0.0004(4) 0.0033(4) -0.0006(4)
N1 0.0095(4) 0.0109(4) 0.0084(4) -0.0010(3) 0.0051(4) -0.0008(3)
C7 0.0130(5) 0.0181(6) 0.0097(5) -0.0019(4) 0.0066(4) -0.0049(4)
C8 0.0125(5) 0.0176(6) 0.0117(5) -0.0047(4) 0.0080(4) -0.0046(4)
C9 0.0134(5) 0.0221(6) 0.0106(5) -0.0020(4) 0.0080(4) -0.0049(5)
C10 0.0135(6) 0.0226(6) 0.0122(5) -0.0062(4) 0.0078(5) -0.0043(5)
C11 0.0129(5) 0.0167(6) 0.0091(5) -0.0005(4) 0.0068(4) 0.0004(4)
C12 0.0160(6) 0.0225(6) 0.0106(5) -0.0023(4) 0.0085(5) -0.0006(5)
C13 0.0163(6) 0.0222(6) 0.0097(5) -0.0001(4) 0.0079(5) -0.0004(5)
C14 0.0161(6) 0.0194(6) 0.0122(5) 0.0018(4) 0.0100(5) 0.0021(5)
C15 0.0164(6) 0.0356(8) 0.0158(6) -0.0034(5) 0.0099(5) -0.0038(6)
C16 0.0215(7) 0.0231(7) 0.0169(6) -0.0036(5) 0.0141(5) -0.0033(5)
C17 0.0203(7) 0.0406(9) 0.0207(7) -0.0014(6) 0.0158(6) -0.0025(6)
C18 0.0294(8) 0.0296(8) 0.0179(6) -0.0073(5) 0.0167(6) -0.0053(6)
C19 0.0276(8) 0.0308(8) 0.0179(6) -0.0020(5) 0.0174(6) 0.0006(6)
N2 0.0098(4) 0.0110(4) 0.0079(4) 0.0005(3) 0.0043(3) 0.0006(3)
C20 0.0107(5) 0.0147(5) 0.0089(5) -0.0014(4) 0.0049(4) -0.0010(4)
C21 0.0112(5) 0.0127(5) 0.0095(5) -0.0004(4) 0.0043(4) -0.0018(4)
C22 0.0108(5) 0.0166(6) 0.0101(5) -0.0018(4) 0.0060(4) -0.0019(4)
C23 0.0138(5) 0.0148(5) 0.0085(5) -0.0024(4) 0.0048(4) -0.0013(4)
C24 0.0132(5) 0.0126(5) 0.0094(5) -0.0005(4) 0.0059(4) 0.0012(4)
C25 0.0168(6) 0.0181(6) 0.0091(5) -0.0031(4) 0.0076(5) -0.0016(5)
C26 0.0170(6) 0.0172(6) 0.0097(5) -0.0013(4) 0.0076(5) -0.0006(5)
C27 0.0154(6) 0.0173(6) 0.0107(5) 0.0009(4) 0.0081(4) 0.0016(5)
C28 0.0208(6) 0.0180(6) 0.0151(6) -0.0002(5) 0.0108(5) -0.0002(5)
C29 0.0200(6) 0.0253(7) 0.0135(6) -0.0029(5) 0.0098(5) -0.0026(5)
C30 0.0218(7) 0.0203(6) 0.0217(6) 0.0045(5) 0.0153(6) 0.0034(5)
C31 0.0261(7) 0.0301(8) 0.0128(6) -0.0033(5) 0.0107(6) 0.0017(6)
C32 0.0259(7) 0.0261(7) 0.0166(6) 0.0045(5) 0.0157(6) 0.0077(6)

loop_
_atom_type_symbol
_atom_type_description
_atom_type_scat_dispersion_real
_atom_type_scat_dispersion_imag
_atom_type_scat_source
C C 0.0021 0.0012 'International Tables Vol C Tables 4.2.6.8 and 6.1.1.4'
H H 0.0000 0.0000 'International Tables Vol C Tables 4.2.6.8 and 6.1.1.4'
N N 0.0044 0.0025 'International Tables Vol C Tables 4.2.6.8 and 6.1.1.4'
O O 0.0080 0.0047 'International Tables Vol C Tables 4.2.6.8 and 6.1.1.4'
Ni Ni 0.3389 0.8999 'International Tables Vol C Tables 4.2.6.8 and 6.1.1.4'

loop_
_geom_angle_atom_site_label_1
_geom_angle_atom_site_label_2
_geom_angle_atom_site_label_3
_geom_angle
_geom_angle_site_symmetry_1
_geom_angle_site_symmetry_3
O1 Ni1 O2 175.57(4) . .
O1 Ni1 O3 96.83(4) . 2
O2 Ni1 O3 80.82(4) . 2
O1 Ni1 O4 87.31(4) . 3_666
O2 Ni1 O4 94.92(4) . 3_666
O3 Ni1 O4 175.44(4) 2 3_666
O1 Ni1 N1 88.75(4) . .
O2 Ni1 N1 87.37(4) . .
O3 Ni1 N1 86.81(5) 2 .
O4 Ni1 N1 91.40(5) 3_666 .
O1 Ni1 N2 94.74(4) . .
O2 Ni1 N2 89.06(4) . .
O3 Ni1 N2 90.62(5) 2 .
O4 Ni1 N2 90.93(5) 3_666 .
N1 Ni1 N2 175.89(4) . .
Ni1 O1 H1 124.3(17) . .
Ni1 O1 H2 107.1(17) . .
H1 O1 H2 110(2) . .
C1 O2 Ni1 141.59(8) . .
C1 O3 Ni1 129.74(8) . 2_545
C6 O4 Ni1 132.88(9) . 3_666
O2 C1 O3 122.95(11) . .
O2 C1 C2 120.98(11) . .
O3 C1 C2 116.00(10) . .
C1 C2 C3 114.73(10) . .
C1 C2 H2A 108.6 . .
C3 C2 H2A 108.6 . .
C1 C2 H2B 108.6 . .
C3 C2 H2B 108.6 . .
H2A C2 H2B 107.6 . .
C4 C3 C2 112.09(11) . .
C4 C3 H3A 109.2 . .
C2 C3 H3A 109.2 . .
C4 C3 H3B 109.2 . .
C2 C3 H3B 109.2 . .
H3A C3 H3B 107.9 . .
C3 C4 C5 112.56(11) . .
C3 C4 H4A 109.1 . .
C5 C4 H4A 109.1 . .
C3 C4 H4B 109.1 . .
C5 C4 H4B 109.1 . .
H4A C4 H4B 107.8 . .
C6 C5 C4 112.67(11) . .
C6 C5 H5A 109.1 . .
C4 C5 H5A 109.1 . .
C6 C5 H5B 109.1 . .
C4 C5 H5B 109.1 . .
H5A C5 H5B 107.8 . .
O5 C6 O4 125.24(12) . .
O5 C6 C5 118.13(12) . .
O4 C6 C5 116.63(12) . .
C8 N1 C7 117.53(11) . .
C8 N1 Ni1 119.32(8) . .
C7 N1 Ni1 123.10(9) . .
N1 C7 C9 123.05(12) . .
N1 C7 H7 118.5 . .
C9 C7 H7 118.5 . .
N1 C8 C10 122.79(12) . .
N1 C8 H8 118.6 . .
C10 C8 H8 118.6 . .
C7 C9 C11 119.84(12) . .
C7 C9 H9 120.1 . .
C11 C9 H9 120.1 . .
C8 C10 C11 120.09(12) . .
C8 C10 H10 120.0 . .
C11 C10 H10 120.0 . .
C9 C11 C10 116.65(11) . .
C9 C11 C12 124.46(12) . .
C10 C11 C12 118.88(12) . .
C13 C12 C11 126.49(13) . .
C13 C12 H12 116.8 . .
C11 C12 H12 116.8 . .
C12 C13 C14 125.47(13) . .
C12 C13 H13 117.3 . .
C14 C13 H13 117.3 . .
C15 C14 C16 117.98(12) . .
C15 C14 C13 119.45(13) . .
C16 C14 C13 122.56(12) . .
C14 C15 C17 121.11(14) . .
C14 C15 H15 119.4 . .
C17 C15 H15 119.4 . .
C18 C16 C14 120.73(13) . .
C18 C16 H16 119.6 . .
C14 C16 H16 119.6 . .
C19 C17 C15 120.02(14) . .
C19 C17 H17 120.0 . .
C15 C17 H17 120.0 . .
C16 C18 C19 120.54(14) . .
C16 C18 H18 119.7 . .
C19 C18 H18 119.7 . .
C17 C19 C18 119.59(13) . .
C17 C19 H19 120.2 . .
C18 C19 H19 120.2 . .
C21 N2 C20 117.17(11) . .
C21 N2 Ni1 122.90(8) . .
C20 N2 Ni1 119.85(8) . .
N2 C20 C22 123.24(11) . .
N2 C20 H20 118.4 . .
C22 C20 H20 118.4 . .
N2 C21 C23 123.43(12) . .
N2 C21 H21 118.3 . .
C23 C21 H21 118.3 . .
C20 C22 C24 120.09(12) . .
C20 C22 H22 120.0 . .
C24 C22 H22 120.0 . .
C21 C23 C24 119.57(11) . .
C21 C23 H23 120.2 . .
C24 C23 H23 120.2 . .
C22 C24 C23 116.50(11) . .
C22 C24 C25 123.29(12) . .
C23 C24 C25 120.20(11) . .
C26 C25 C24 125.15(12) . .
C26 C25 H25 117.4 . .
C24 C25 H25 117.4 . .
C25 C26 C27 127.06(12) . .
C25 C26 H26 116.5 . .
C27 C26 H26 116.5 . .
C29 C27 C28 118.51(12) . .
C29 C27 C26 123.21(12) . .
C28 C27 C26 118.28(12) . .
C30 C28 C27 121.24(13) . .
C30 C28 H28 119.4 . .
C27 C28 H28 119.4 . .
C31 C29 C27 120.34(14) . .
C31 C29 H29 119.8 . .
C27 C29 H29 119.8 . .
C32 C30 C28 119.54(14) . .
C32 C30 H30 120.2 . .
C28 C30 H30 120.2 . .
C29 C31 C32 120.58(14) . .
C29 C31 H31 119.7 . .
C32 C31 H31 119.7 . .
C30 C32 C31 119.78(13) . .
C30 C32 H32 120.1 . .
C31 C32 H32 120.1 . .

loop_
_geom_bond_atom_site_label_1
_geom_bond_atom_site_label_2
_geom_bond_distance
_geom_bond_site_symmetry_2
Ni1 O1 2.0438(10) .
Ni1 O2 2.0664(10) .
Ni1 O3 2.0779(12) 2
Ni1 O4 2.0923(12) 3_666
Ni1 N1 2.1017(11) .
Ni1 N2 2.1103(11) .
O1 H1 0.89(3) .
O1 H2 0.90(3) .
O2 C1 1.2455(14) .
O3 C1 1.2687(14) .
O3 Ni1 2.0779(12) 2_545
O4 C6 1.2677(16) .
O4 Ni1 2.0923(12) 3_666
O5 C6 1.2545(17) .
C1 C2 1.5099(18) .
C2 C3 1.5413(17) .
C2 H2A 0.9900 .
C2 H2B 0.9900 .
C3 C4 1.5230(19) .
C3 H3A 0.9900 .
C3 H3B 0.9900 .
C4 C5 1.5352(18) .
C4 H4A 0.9900 .
C4 H4B 0.9900 .
C5 C6 1.5143(19) .
C5 H5A 0.9900 .
C5 H5B 0.9900 .
N1 C8 1.3403(16) .
N1 C7 1.3431(16) .
C7 C9 1.3849(17) .
C7 H7 0.9500 .
C8 C10 1.3854(17) .
C8 H8 0.9500 .
C9 C11 1.3952(18) .
C9 H9 0.9500 .
C10 C11 1.3969(18) .
C10 H10 0.9500 .
C11 C12 1.4615(17) .
C12 C13 1.3384(19) .
C12 H12 0.9500 .
C13 C14 1.4657(17) .
C13 H13 0.9500 .
C14 C15 1.3939(19) .
C14 C16 1.398(2) .
C15 C17 1.397(2) .
C15 H15 0.9500 .
C16 C18 1.3870(19) .
C16 H16 0.9500 .
C17 C19 1.377(2) .
C17 H17 0.9500 .
C18 C19 1.388(2) .
C18 H18 0.9500 .
C19 H19 0.9500 .
N2 C21 1.3393(16) .
N2 C20 1.3467(16) .
C20 C22 1.3831(17) .
C20 H20 0.9500 .
C21 C23 1.3931(17) .
C21 H21 0.9500 .
C22 C24 1.4016(18) .
C22 H22 0.9500 .
C23 C24 1.4032(18) .
C23 H23 0.9500 .
C24 C25 1.4679(17) .
C25 C26 1.3380(18) .
C25 H25 0.9500 .
C26 C27 1.4718(17) .
C26 H26 0.9500 .
C27 C29 1.3957(19) .
C27 C28 1.4010(19) .
C28 C30 1.3973(19) .
C28 H28 0.9500 .
C29 C31 1.3913(19) .
C29 H29 0.9500 .
C30 C32 1.385(2) .
C30 H30 0.9500 .
C31 C32 1.396(2) .
C31 H31 0.9500 .
C32 H32 0.9500 .

loop_
_geom_hbond_atom_site_label_D
_geom_hbond_atom_site_label_H
_geom_hbond_atom_site_label_A
_geom_hbond_distance_DH
_geom_hbond_distance_HA
_geom_hbond_distance_DA
_geom_hbond_angle_DHA
_geom_hbond_site_symmetry_A
O1 H1 O2 0.89(3) 2.41(3) 2.8988(15) 115(2) 2
O1 H1 O3 0.89(3) 1.91(3) 2.7552(13) 160(2) 1_565
O1 H2 O5 0.90(3) 1.75(3) 2.6048(17) 157(2) 3_666
